data_1508035
loop_
_publ_author_name
'Lee, Yunho'
'Mankad, Neal P.'
'Peters, Jonas C.'

_publ_section_title
;
 Triggering N(2) uptake via redox-induced expulsion of coordinated NH(3)
 and N(2) silylation at trigonal bipyramidal iron.
;
_journal_issue 7
_journal_name_full 'Nature chemistry'
_journal_page_first 558
_journal_page_last 565
_journal_paper_doi 10.1038/nchem.660
_journal_volume 2
_journal_year 2010
_chemical_formula_sum 'C37 H57 F3 Fe N2 O3 P3 S Si'
_chemical_formula_weight 843.76
_chemical_name_common 6b
_chemical_name_systematic
; 
 ? 
;
_space_group_IT_number 19
_symmetry_cell_setting orthorhombic
_symmetry_space_group_name_Hall 'P 2ac 2ab'
_symmetry_space_group_name_H-M 'P 21 21 21'
_atom_sites_solution_hydrogens geom
_atom_sites_solution_primary direct
_atom_sites_solution_secondary difmap
_audit_creation_method SHELXL-97
_cell_angle_alpha 90.00
_cell_angle_beta 90.00
_cell_angle_gamma 90.00
_cell_formula_units_Z 4
_cell_length_a 13.5820(2)
_cell_length_b 14.3581(2)
_cell_length_c 20.6839(3)
_cell_measurement_reflns_used 9762
_cell_measurement_temperature 100(2)
_cell_measurement_theta_max 68.50
_cell_measurement_theta_min 3.08
_cell_volume 4033.60(10)
_computing_cell_refinement 'Bruker SMART'
_computing_data_collection 'Bruker SMART'
_computing_data_reduction 'Bruker SAINT'
_computing_molecular_graphics 'Bruker SHELXTL'
_computing_publication_material 'Bruker SHELXTL'
_computing_structure_refinement 'SHELXL-97 (Sheldrick, 1997)'
_computing_structure_solution 'SHELXS-97 (Sheldrick, 1990)'
_diffrn_ambient_temperature 100(2)
_diffrn_measured_fraction_theta_full 0.996
_diffrn_measured_fraction_theta_max 0.996
_diffrn_measurement_device_type 'CCD area detector'
_diffrn_measurement_method 'phi and omega scans'
_diffrn_radiation_monochromator graphite
_diffrn_radiation_source 'fine-focus sealed tube'
_diffrn_radiation_type CuK\a
_diffrn_radiation_wavelength 1.54178
_diffrn_reflns_av_R_equivalents 0.0298
_diffrn_reflns_av_sigmaI/netI 0.0302
_diffrn_reflns_limit_h_max 16
_diffrn_reflns_limit_h_min -16
_diffrn_reflns_limit_k_max 17
_diffrn_reflns_limit_k_min -16
_diffrn_reflns_limit_l_max 24
_diffrn_reflns_limit_l_min -24
_diffrn_reflns_number 53684
_diffrn_reflns_theta_full 68.95
_diffrn_reflns_theta_max 68.95
_diffrn_reflns_theta_min 3.75
_exptl_absorpt_coefficient_mu 5.325
_exptl_absorpt_correction_T_max 0.5022
_exptl_absorpt_correction_T_min 0.3274
_exptl_absorpt_correction_type multi-scan
_exptl_crystal_colour orange
_exptl_crystal_density_diffrn 1.389
_exptl_crystal_density_method 'not measured'
_exptl_crystal_description block
_exptl_crystal_F_000 1780
_exptl_crystal_size_max 0.27
_exptl_crystal_size_mid 0.17
_exptl_crystal_size_min 0.15
_refine_diff_density_max 0.390
_refine_diff_density_min -0.265
_refine_diff_density_rms 0.048
_refine_ls_abs_structure_details 'Flack H D (1983), Acta Cryst. A39, 876-881'
_refine_ls_abs_structure_Flack 0.003(2)
_refine_ls_extinction_method none
_refine_ls_goodness_of_fit_ref 1.040
_refine_ls_hydrogen_treatment mixed
_refine_ls_matrix_type full
_refine_ls_number_parameters 488
_refine_ls_number_reflns 7412
_refine_ls_number_restraints 0
_refine_ls_restrained_S_all 1.040
_refine_ls_R_factor_all 0.0239
_refine_ls_R_factor_gt 0.0233
_refine_ls_shift/su_max 0.001
_refine_ls_shift/su_mean 0.000
_refine_ls_structure_factor_coef Fsqd
_refine_ls_weighting_details 'calc w=1/[\s^2^(Fo^2^)+(0.0373P)^2^+0.3517P] where P=(Fo^2^+2Fc^2^)/3'
_refine_ls_weighting_scheme calc
_refine_ls_wR_factor_gt 0.0590
_refine_ls_wR_factor_ref 0.0592
_reflns_number_gt 7262
_reflns_number_total 7412
_reflns_threshold_expression >2sigma(I)
_cod_data_source_file nchem.660-s10.cif
_cod_data_source_block d8_07013
_cod_depositor_comments
;
The following automatic conversions were performed:

'_symmetry_cell_setting' value 'Orthorhombic' changed to
'orthorhombic' according to
/home/saulius/struct/CIF-dictionaries/cif_core.dic dictionary named
'cif_core.dic' version 2.4.1 from 2010-06-29.

Automatic conversion script
Id: cif_fix_values 1891 2012-01-12 08:04:46Z andrius 
;
_cod_original_sg_symbol_H-M P2(1)2(1)2(1)
_cod_database_code 1508035

loop_
_symmetry_equiv_pos_as_xyz
'x, y, z'
'-x+1/2, -y, z+1/2'
'-x, y+1/2, -z+1/2'
'x+1/2, -y+1/2, -z'

loop_
_atom_site_label
_atom_site_type_symbol
_atom_site_fract_x
_atom_site_fract_y
_atom_site_fract_z
_atom_site_U_iso_or_equiv
_atom_site_adp_type
_atom_site_occupancy
_atom_site_symmetry_multiplicity
_atom_site_calc_flag
_atom_site_refinement_flags
Fe1 Fe 0.229075(18) 0.482443(17) 0.875488(12) 0.00925(6) Uani 1 1 d .
N1 N 0.14563(12) 0.47686(11) 0.79148(7) 0.0148(3) Uani 1 1 d .
N2 N 0.12419(13) 0.55740(12) 0.75069(8) 0.0205(3) Uani 1 1 d .
P1 P 0.36361(3) 0.57393(3) 0.84244(2) 0.01094(9) Uani 1 1 d .
P2 P 0.25884(3) 0.31870(3) 0.88710(2) 0.01101(9) Uani 1 1 d .
P3 P 0.11749(3) 0.55800(3) 0.94716(2) 0.01104(9) Uani 1 1 d .
Si1 Si 0.31975(3) 0.48100(3) 0.96936(2) 0.00977(9) Uani 1 1 d .
C1 C 0.45274(13) 0.51599(11) 0.95513(8) 0.0129(3) Uani 1 1 d .
C2 C 0.47213(13) 0.55696(11) 0.89454(8) 0.0132(3) Uani 1 1 d .
C3 C 0.56871(13) 0.58107(11) 0.87785(9) 0.0169(4) Uani 1 1 d .
H3 H 0.5820 0.6072 0.8366 0.020 Uiso 1 1 calc R
C4 C 0.64527(14) 0.56696(13) 0.92147(10) 0.0206(4) Uani 1 1 d .
H4 H 0.7107 0.5832 0.9098 0.025 Uiso 1 1 calc R
C5 C 0.62618(14) 0.52914(12) 0.98199(10) 0.0198(4) Uani 1 1 d .
H5 H 0.6782 0.5212 1.0122 0.024 Uiso 1 1 calc R
C6 C 0.53077(13) 0.50289(11) 0.99823(9) 0.0159(3) Uani 1 1 d .
H6 H 0.5184 0.4756 1.0393 0.019 Uiso 1 1 calc R
C7 C 0.31286(13) 0.36306(11) 1.01063(9) 0.0126(3) Uani 1 1 d .
C8 C 0.28005(13) 0.28880(12) 0.97219(8) 0.0128(3) Uani 1 1 d .
C9 C 0.26417(14) 0.20076(12) 0.99915(9) 0.0169(4) Uani 1 1 d .
H9 H 0.2422 0.1508 0.9727 0.020 Uiso 1 1 calc R
C10 C 0.28051(14) 0.18666(13) 1.06441(9) 0.0193(4) Uani 1 1 d .
H10 H 0.2698 0.1268 1.0826 0.023 Uiso 1 1 calc R
C11 C 0.31240(14) 0.25908(13) 1.10345(9) 0.0181(4) Uani 1 1 d .
H11 H 0.3235 0.2490 1.1482 0.022 Uiso 1 1 calc R
C12 C 0.32808(13) 0.34683(12) 1.07657(9) 0.0154(3) Uani 1 1 d .
H12 H 0.3495 0.3965 1.1035 0.018 Uiso 1 1 calc R
C13 C 0.27197(13) 0.56467(11) 1.03230(8) 0.0126(3) Uani 1 1 d .
C14 C 0.17564(13) 0.59824(11) 1.02285(8) 0.0131(3) Uani 1 1 d .
C15 C 0.13346(14) 0.65775(12) 1.06871(9) 0.0167(4) Uani 1 1 d .
H15 H 0.0678 0.6792 1.0632 0.020 Uiso 1 1 calc R
C16 C 0.18753(15) 0.68543(12) 1.12232(9) 0.0191(4) Uani 1 1 d .
H16 H 0.1588 0.7260 1.1533 0.023 Uiso 1 1 calc R
C17 C 0.28337(15) 0.65416(12) 1.13098(9) 0.0184(4) Uani 1 1 d .
H17 H 0.3206 0.6746 1.1672 0.022 Uiso 1 1 calc R
C18 C 0.32455(14) 0.59320(12) 1.08678(9) 0.0153(3) Uani 1 1 d .
H18 H 0.3894 0.5705 1.0936 0.018 Uiso 1 1 calc R
C19 C 0.34187(13) 0.70277(11) 0.84633(9) 0.0142(3) Uani 1 1 d .
H19 H 0.2799 0.7158 0.8219 0.017 Uiso 1 1 calc R
C20 C 0.32525(15) 0.73467(12) 0.91587(9) 0.0195(4) Uani 1 1 d .
H20A H 0.3862 0.7268 0.9406 0.029 Uiso 1 1 calc R
H20B H 0.2729 0.6972 0.9355 0.029 Uiso 1 1 calc R
H20C H 0.3060 0.8005 0.9161 0.029 Uiso 1 1 calc R
C21 C 0.42365(14) 0.76245(12) 0.81586(10) 0.0217(4) Uani 1 1 d .
H21A H 0.4078 0.8286 0.8214 0.032 Uiso 1 1 calc R
H21B H 0.4288 0.7481 0.7697 0.032 Uiso 1 1 calc R
H21C H 0.4865 0.7488 0.8371 0.032 Uiso 1 1 calc R
C22 C 0.41666(14) 0.56278(13) 0.75930(9) 0.0164(4) Uani 1 1 d .
H22 H 0.4758 0.6042 0.7576 0.020 Uiso 1 1 calc R
C23 C 0.34604(15) 0.59646(15) 0.70648(9) 0.0247(4) Uani 1 1 d .
H23A H 0.3811 0.5996 0.6651 0.037 Uiso 1 1 calc R
H23B H 0.3211 0.6584 0.7177 0.037 Uiso 1 1 calc R
H23C H 0.2908 0.5529 0.7028 0.037 Uiso 1 1 calc R
C24 C 0.45202(18) 0.46454(14) 0.74406(10) 0.0299(5) Uani 1 1 d .
H24A H 0.3957 0.4218 0.7441 0.045 Uiso 1 1 calc R
H24B H 0.4997 0.4448 0.7769 0.045 Uiso 1 1 calc R
H24C H 0.4833 0.4638 0.7014 0.045 Uiso 1 1 calc R
C25 C 0.37130(13) 0.26878(11) 0.84633(9) 0.0155(3) Uani 1 1 d .
H25 H 0.3705 0.2906 0.8004 0.019 Uiso 1 1 calc R
C26 C 0.46582(13) 0.30610(12) 0.87728(9) 0.0182(4) Uani 1 1 d .
H26A H 0.4708 0.2832 0.9218 0.027 Uiso 1 1 calc R
H26B H 0.4643 0.3743 0.8775 0.027 Uiso 1 1 calc R
H26C H 0.5229 0.2847 0.8524 0.027 Uiso 1 1 calc R
C27 C 0.37473(14) 0.16198(12) 0.84500(9) 0.0192(4) Uani 1 1 d .
H27A H 0.4386 0.1415 0.8282 0.029 Uiso 1 1 calc R
H27B H 0.3220 0.1384 0.8171 0.029 Uiso 1 1 calc R
H27C H 0.3657 0.1378 0.8889 0.029 Uiso 1 1 calc R
C28 C 0.16357(13) 0.23292(12) 0.86126(9) 0.0160(4) Uani 1 1 d .
H28 H 0.1898 0.1696 0.8719 0.019 Uiso 1 1 calc R
C29 C 0.14704(15) 0.23540(12) 0.78828(9) 0.0203(4) Uani 1 1 d .
H29A H 0.1064 0.1821 0.7754 0.030 Uiso 1 1 calc R
H29B H 0.2107 0.2323 0.7660 0.030 Uiso 1 1 calc R
H29C H 0.1134 0.2934 0.7765 0.030 Uiso 1 1 calc R
C30 C 0.06564(14) 0.24294(14) 0.89680(10) 0.0229(4) Uani 1 1 d .
H30A H 0.0384 0.3051 0.8888 0.034 Uiso 1 1 calc R
H30B H 0.0762 0.2345 0.9433 0.034 Uiso 1 1 calc R
H30C H 0.0194 0.1957 0.8811 0.034 Uiso 1 1 calc R
C31 C 0.01040(13) 0.48812(13) 0.97550(9) 0.0170(3) Uani 1 1 d .
H31 H -0.0212 0.4600 0.9365 0.020 Uiso 1 1 calc R
C32 C 0.04855(15) 0.40777(13) 1.01761(10) 0.0228(4) Uani 1 1 d .
H32A H 0.0693 0.4321 1.0597 0.034 Uiso 1 1 calc R
H32B H 0.1047 0.3780 0.9962 0.034 Uiso 1 1 calc R
H32C H -0.0040 0.3619 1.0238 0.034 Uiso 1 1 calc R
C33 C -0.07019(15) 0.54103(14) 1.01283(10) 0.0238(4) Uani 1 1 d .
H33A H -0.1281 0.5009 1.0179 0.036 Uiso 1 1 calc R
H33B H -0.0886 0.5972 0.9888 0.036 Uiso 1 1 calc R
H33C H -0.0452 0.5586 1.0556 0.036 Uiso 1 1 calc R
C34 C 0.06739(14) 0.66231(12) 0.90328(9) 0.0182(4) Uani 1 1 d .
H34 H 0.1181 0.6773 0.8698 0.022 Uiso 1 1 calc R
C35 C 0.05174(16) 0.75302(13) 0.94001(10) 0.0241(4) Uani 1 1 d .
H35A H 0.0390 0.8035 0.9092 0.036 Uiso 1 1 calc R
H35B H 0.1108 0.7675 0.9653 0.036 Uiso 1 1 calc R
H35C H -0.0047 0.7464 0.9692 0.036 Uiso 1 1 calc R
C36 C -0.02613(14) 0.63743(13) 0.86462(9) 0.0212(4) Uani 1 1 d .
H36A H -0.0837 0.6409 0.8931 0.032 Uiso 1 1 calc R
H36B H -0.0200 0.5741 0.8474 0.032 Uiso 1 1 calc R
H36C H -0.0341 0.6815 0.8288 0.032 Uiso 1 1 calc R
C37 C 0.21750(18) 0.94334(14) 0.75904(12) 0.0322(5) Uani 1 1 d .
F1 F 0.27795(10) 0.89832(10) 0.71955(7) 0.0396(3) Uani 1 1 d .
F2 F 0.21094(12) 1.03134(9) 0.73807(9) 0.0536(5) Uani 1 1 d .
F3 F 0.25830(12) 0.94445(10) 0.81765(8) 0.0505(4) Uani 1 1 d .
O1 O 0.05954(10) 0.90422(9) 0.69661(7) 0.0220(3) Uani 1 1 d .
O2 O 0.11889(12) 0.79186(11) 0.77568(8) 0.0351(4) Uani 1 1 d .
O3 O 0.04330(14) 0.93861(15) 0.81044(8) 0.0489(5) Uani 1 1 d .
S1 S 0.09526(4) 0.88749(3) 0.76121(2) 0.02206(10) Uani 1 1 d .
H88 H 0.1754(18) 0.4391(16) 0.7640(12) 0.021(6) Uiso 1 1 d .
H90 H 0.1196(17) 0.6008(16) 0.7775(11) 0.016(5) Uiso 1 1 d .
H91 H 0.0653(19) 0.5480(17) 0.7300(13) 0.028(6) Uiso 1 1 d .
H89 H 0.0921(18) 0.4496(16) 0.8028(12) 0.022(6) Uiso 1 1 d .

loop_
_atom_site_aniso_label
_atom_site_aniso_U_11
_atom_site_aniso_U_22
_atom_site_aniso_U_33
_atom_site_aniso_U_23
_atom_site_aniso_U_13
_atom_site_aniso_U_12
Fe1 0.00954(12) 0.00971(11) 0.00851(12) 0.00000(9) -0.00056(9) -0.00070(10)
N1 0.0154(8) 0.0162(7) 0.0128(7) 0.0004(6) -0.0024(6) -0.0014(7)
N2 0.0216(9) 0.0221(8) 0.0178(8) 0.0034(7) -0.0030(6) 0.0017(7)
P1 0.0110(2) 0.01121(17) 0.0106(2) 0.00076(15) -0.00002(15) -0.00134(15)
P2 0.0124(2) 0.01031(17) 0.0103(2) -0.00011(14) -0.00032(15) -0.00059(15)
P3 0.0113(2) 0.01132(17) 0.0105(2) -0.00016(15) -0.00080(15) 0.00104(16)
Si1 0.0098(2) 0.00998(17) 0.0096(2) 0.00010(16) -0.00070(15) -0.00001(17)
C1 0.0139(8) 0.0085(7) 0.0162(9) -0.0020(6) 0.0008(6) 0.0004(6)
C2 0.0141(8) 0.0100(7) 0.0156(9) -0.0013(6) -0.0014(6) 0.0007(6)
C3 0.0143(9) 0.0158(8) 0.0205(9) 0.0031(7) 0.0008(7) -0.0015(7)
C4 0.0114(8) 0.0183(8) 0.0321(11) 0.0021(8) 0.0012(7) -0.0006(7)
C5 0.0146(9) 0.0161(8) 0.0286(10) -0.0014(7) -0.0066(7) 0.0034(7)
C6 0.0164(9) 0.0130(8) 0.0183(9) -0.0008(6) -0.0017(7) 0.0015(7)
C7 0.0101(8) 0.0125(7) 0.0151(9) 0.0009(6) 0.0008(6) 0.0017(7)
C8 0.0117(8) 0.0149(7) 0.0119(8) -0.0002(6) 0.0016(6) 0.0017(7)
C9 0.0194(9) 0.0141(8) 0.0171(9) -0.0003(6) 0.0005(7) -0.0006(7)
C10 0.0221(9) 0.0162(8) 0.0195(9) 0.0057(7) 0.0014(7) 0.0021(7)
C11 0.0183(9) 0.0219(8) 0.0141(9) 0.0045(7) 0.0000(7) 0.0033(8)
C12 0.0142(9) 0.0170(8) 0.0149(9) -0.0003(7) -0.0008(7) 0.0020(7)
C13 0.0158(8) 0.0107(7) 0.0113(8) 0.0009(6) 0.0026(6) 0.0006(7)
C14 0.0162(9) 0.0129(7) 0.0103(8) 0.0009(6) -0.0018(7) -0.0016(7)
C15 0.0180(9) 0.0165(8) 0.0155(9) 0.0000(7) 0.0004(7) 0.0047(7)
C16 0.0260(10) 0.0174(8) 0.0140(9) -0.0041(7) 0.0026(7) 0.0036(8)
C17 0.0250(10) 0.0180(8) 0.0123(9) -0.0026(7) -0.0027(7) -0.0032(7)
C18 0.0156(9) 0.0156(7) 0.0146(9) 0.0006(7) -0.0011(7) -0.0001(7)
C19 0.0128(8) 0.0109(7) 0.0190(9) 0.0028(6) -0.0019(7) 0.0007(6)
C20 0.0237(10) 0.0128(8) 0.0221(10) -0.0020(7) 0.0004(8) -0.0005(7)
C21 0.0220(10) 0.0142(8) 0.0288(11) 0.0045(7) 0.0046(8) -0.0025(8)
C22 0.0186(9) 0.0186(8) 0.0119(9) 0.0009(7) 0.0042(7) -0.0037(7)
C23 0.0218(10) 0.0393(10) 0.0128(9) 0.0028(8) 0.0005(7) -0.0048(9)
C24 0.0466(13) 0.0231(10) 0.0198(11) -0.0029(8) 0.0118(9) 0.0019(9)
C25 0.0177(9) 0.0140(8) 0.0148(9) -0.0015(6) 0.0029(7) 0.0005(7)
C26 0.0158(9) 0.0162(8) 0.0227(10) -0.0020(7) 0.0039(7) 0.0020(7)
C27 0.0202(9) 0.0155(8) 0.0218(10) -0.0045(7) 0.0024(8) 0.0023(7)
C28 0.0179(9) 0.0142(7) 0.0160(10) 0.0006(6) -0.0044(7) -0.0034(7)
C29 0.0240(10) 0.0183(8) 0.0186(10) -0.0020(7) -0.0067(7) 0.0002(8)
C30 0.0186(10) 0.0254(9) 0.0246(11) 0.0008(8) -0.0006(8) -0.0040(8)
C31 0.0131(8) 0.0200(8) 0.0180(9) -0.0013(7) 0.0022(7) -0.0026(7)
C32 0.0221(10) 0.0213(9) 0.0250(10) 0.0056(8) 0.0073(8) -0.0013(8)
C33 0.0181(10) 0.0263(9) 0.0268(11) -0.0007(8) 0.0069(8) 0.0022(8)
C34 0.0202(10) 0.0164(8) 0.0180(9) 0.0017(7) -0.0032(7) 0.0025(7)
C35 0.0309(11) 0.0181(8) 0.0234(11) 0.0006(7) -0.0040(8) 0.0069(8)
C36 0.0205(10) 0.0230(8) 0.0200(10) 0.0017(7) -0.0058(7) 0.0044(8)
C37 0.0354(12) 0.0184(9) 0.0428(13) -0.0032(9) -0.0179(10) -0.0006(9)
F1 0.0220(6) 0.0440(7) 0.0528(9) -0.0012(6) -0.0005(6) -0.0010(6)
F2 0.0537(10) 0.0203(6) 0.0867(12) 0.0030(7) -0.0312(9) -0.0065(6)
F3 0.0510(9) 0.0452(8) 0.0555(10) -0.0191(7) -0.0363(8) 0.0118(7)
O1 0.0197(7) 0.0236(6) 0.0228(7) -0.0006(5) -0.0047(5) 0.0029(6)
O2 0.0307(8) 0.0301(8) 0.0444(10) 0.0159(7) -0.0041(7) -0.0008(7)
O3 0.0459(11) 0.0764(13) 0.0245(9) 0.0019(9) 0.0012(8) 0.0332(10)
S1 0.0197(2) 0.0260(2) 0.0205(2) 0.00254(18) -0.00205(18) 0.00660(19)

loop_
_atom_type_symbol
_atom_type_description
_atom_type_scat_dispersion_real
_atom_type_scat_dispersion_imag
_atom_type_scat_source
C C 0.0181 0.0091 'International Tables Vol C Tables 4.2.6.8 and 6.1.1.4'
H H 0.0000 0.0000 'International Tables Vol C Tables 4.2.6.8 and 6.1.1.4'
N N 0.0311 0.0180 'International Tables Vol C Tables 4.2.6.8 and 6.1.1.4'
O O 0.0492 0.0322 'International Tables Vol C Tables 4.2.6.8 and 6.1.1.4'
F F 0.0727 0.0534 'International Tables Vol C Tables 4.2.6.8 and 6.1.1.4'
Si Si 0.2541 0.3302 'International Tables Vol C Tables 4.2.6.8 and 6.1.1.4'
P P 0.2955 0.4335 'International Tables Vol C Tables 4.2.6.8 and 6.1.1.4'
S S 0.3331 0.5567 'International Tables Vol C Tables 4.2.6.8 and 6.1.1.4'
Fe Fe -1.1336 3.1974 'International Tables Vol C Tables 4.2.6.8 and 6.1.1.4'

loop_
_geom_angle_atom_site_label_1
_geom_angle_atom_site_label_2
_geom_angle_atom_site_label_3
_geom_angle
N1 Fe1 Si1 177.18(5)
N1 Fe1 P1 101.68(5)
Si1 Fe1 P1 80.462(17)
N1 Fe1 P3 101.02(5)
Si1 Fe1 P3 79.589(16)
P1 Fe1 P3 114.892(17)
N1 Fe1 P2 97.93(4)
Si1 Fe1 P2 79.411(16)
P1 Fe1 P2 116.474(17)
P3 Fe1 P2 119.445(17)
N2 N1 Fe1 124.17(12)
N2 N1 H88 101.9(15)
Fe1 N1 H88 108.2(15)
N2 N1 H89 110.5(16)
Fe1 N1 H89 104.6(16)
H88 N1 H89 106(2)
N1 N2 H90 102.7(15)
N1 N2 H91 109.0(16)
H90 N2 H91 111(2)
C2 P1 C22 102.60(8)
C2 P1 C19 103.39(8)
C22 P1 C19 100.63(8)
C2 P1 Fe1 112.20(6)
C22 P1 Fe1 121.22(6)
C19 P1 Fe1 114.59(6)
C8 P2 C28 103.26(8)
C8 P2 C25 102.29(8)
C28 P2 C25 100.53(8)
C8 P2 Fe1 110.62(6)
C28 P2 Fe1 120.13(6)
C25 P2 Fe1 117.67(6)
C14 P3 C31 103.64(8)
C14 P3 C34 108.37(8)
C31 P3 C34 107.38(9)
C14 P3 Fe1 113.46(6)
C31 P3 Fe1 116.60(6)
C34 P3 Fe1 107.03(6)
C13 Si1 C1 105.42(8)
C13 Si1 C7 103.94(8)
C1 Si1 C7 110.66(8)
C13 Si1 Fe1 113.12(6)
C1 Si1 Fe1 112.11(6)
C7 Si1 Fe1 111.17(6)
C6 C1 C2 118.80(16)
C6 C1 Si1 125.95(14)
C2 C1 Si1 115.24(13)
C3 C2 C1 119.85(16)
C3 C2 P1 124.95(14)
C1 C2 P1 115.21(13)
C4 C3 C2 120.29(18)
C4 C3 H3 119.9
C2 C3 H3 119.9
C5 C4 C3 120.11(18)
C5 C4 H4 119.9
C3 C4 H4 119.9
C4 C5 C6 119.84(17)
C4 C5 H5 120.1
C6 C5 H5 120.1
C5 C6 C1 121.07(17)
C5 C6 H6 119.5
C1 C6 H6 119.5
C12 C7 C8 118.22(15)
C12 C7 Si1 125.41(13)
C8 C7 Si1 116.03(13)
C9 C8 C7 120.67(16)
C9 C8 P2 124.75(14)
C7 C8 P2 114.57(13)
C10 C9 C8 119.79(17)
C10 C9 H9 120.1
C8 C9 H9 120.1
C9 C10 C11 120.60(17)
C9 C10 H10 119.7
C11 C10 H10 119.7
C10 C11 C12 119.58(17)
C10 C11 H11 120.2
C12 C11 H11 120.2
C11 C12 C7 121.13(17)
C11 C12 H12 119.4
C7 C12 H12 119.4
C18 C13 C14 119.15(16)
C18 C13 Si1 124.61(13)
C14 C13 Si1 116.23(13)
C15 C14 C13 119.70(16)
C15 C14 P3 126.21(14)
C13 C14 P3 114.08(13)
C16 C15 C14 119.98(17)
C16 C15 H15 120.0
C14 C15 H15 120.0
C15 C16 C17 120.43(17)
C15 C16 H16 119.8
C17 C16 H16 119.8
C18 C17 C16 119.88(18)
C18 C17 H17 120.1
C16 C17 H17 120.1
C17 C18 C13 120.81(17)
C17 C18 H18 119.6
C13 C18 H18 119.6
C20 C19 C21 109.01(15)
C20 C19 P1 111.08(12)
C21 C19 P1 114.73(12)
C20 C19 H19 107.2
C21 C19 H19 107.2
P1 C19 H19 107.2
C19 C20 H20A 109.5
C19 C20 H20B 109.5
H20A C20 H20B 109.5
C19 C20 H20C 109.5
H20A C20 H20C 109.5
H20B C20 H20C 109.5
C19 C21 H21A 109.5
C19 C21 H21B 109.5
H21A C21 H21B 109.5
C19 C21 H21C 109.5
H21A C21 H21C 109.5
H21B C21 H21C 109.5
C24 C22 C23 110.01(17)
C24 C22 P1 113.00(13)
C23 C22 P1 112.78(13)
C24 C22 H22 106.9
C23 C22 H22 106.9
P1 C22 H22 106.9
C22 C23 H23A 109.5
C22 C23 H23B 109.5
H23A C23 H23B 109.5
C22 C23 H23C 109.5
H23A C23 H23C 109.5
H23B C23 H23C 109.5
C22 C24 H24A 109.5
C22 C24 H24B 109.5
H24A C24 H24B 109.5
C22 C24 H24C 109.5
H24A C24 H24C 109.5
H24B C24 H24C 109.5
C26 C25 C27 109.38(15)
C26 C25 P2 111.04(12)
C27 C25 P2 114.36(13)
C26 C25 H25 107.2
C27 C25 H25 107.2
P2 C25 H25 107.2
C25 C26 H26A 109.5
C25 C26 H26B 109.5
H26A C26 H26B 109.5
C25 C26 H26C 109.5
H26A C26 H26C 109.5
H26B C26 H26C 109.5
C25 C27 H27A 109.5
C25 C27 H27B 109.5
H27A C27 H27B 109.5
C25 C27 H27C 109.5
H27A C27 H27C 109.5
H27B C27 H27C 109.5
C30 C28 C29 110.23(16)
C30 C28 P2 113.85(13)
C29 C28 P2 111.72(12)
C30 C28 H28 106.9
C29 C28 H28 106.9
P2 C28 H28 106.9
C28 C29 H29A 109.5
C28 C29 H29B 109.5
H29A C29 H29B 109.5
C28 C29 H29C 109.5
H29A C29 H29C 109.5
H29B C29 H29C 109.5
C28 C30 H30A 109.5
C28 C30 H30B 109.5
H30A C30 H30B 109.5
C28 C30 H30C 109.5
H30A C30 H30C 109.5
H30B C30 H30C 109.5
C32 C31 C33 109.03(15)
C32 C31 P3 108.65(12)
C33 C31 P3 116.57(13)
C32 C31 H31 107.4
C33 C31 H31 107.4
P3 C31 H31 107.4
C31 C32 H32A 109.5
C31 C32 H32B 109.5
H32A C32 H32B 109.5
C31 C32 H32C 109.5
H32A C32 H32C 109.5
H32B C32 H32C 109.5
C31 C33 H33A 109.5
C31 C33 H33B 109.5
H33A C33 H33B 109.5
C31 C33 H33C 109.5
H33A C33 H33C 109.5
H33B C33 H33C 109.5
C35 C34 C36 109.98(16)
C35 C34 P3 119.44(13)
C36 C34 P3 111.34(13)
C35 C34 H34 104.9
C36 C34 H34 104.9
P3 C34 H34 104.9
C34 C35 H35A 109.5
C34 C35 H35B 109.5
H35A C35 H35B 109.5
C34 C35 H35C 109.5
H35A C35 H35C 109.5
H35B C35 H35C 109.5
C34 C36 H36A 109.5
C34 C36 H36B 109.5
H36A C36 H36B 109.5
C34 C36 H36C 109.5
H36A C36 H36C 109.5
H36B C36 H36C 109.5
F1 C37 F3 107.97(19)
F1 C37 F2 107.6(2)
F3 C37 F2 108.12(18)
F1 C37 S1 111.13(14)
F3 C37 S1 110.93(18)
F2 C37 S1 111.00(16)
O3 S1 O2 116.61(11)
O3 S1 O1 113.92(9)
O2 S1 O1 115.22(10)
O3 S1 C37 103.69(12)
O2 S1 C37 102.64(10)
O1 S1 C37 102.00(10)

loop_
_geom_bond_atom_site_label_1
_geom_bond_atom_site_label_2
_geom_bond_distance
Fe1 N1 2.0761(15)
Fe1 Si1 2.2994(5)
Fe1 P1 2.3520(5)
Fe1 P3 2.3815(5)
Fe1 P2 2.3976(5)
N1 N2 1.461(2)
N1 H88 0.88(3)
N1 H89 0.86(3)
N2 H90 0.84(2)
N2 H91 0.92(3)
P1 C2 1.8420(18)
P1 C22 1.8715(18)
P1 C19 1.8750(17)
P2 C8 1.8343(18)
P2 C28 1.8646(18)
P2 C25 1.8862(18)
P3 C14 1.8463(18)
P3 C31 1.8616(18)
P3 C34 1.8788(18)
Si1 C13 1.8865(17)
Si1 C1 1.8978(18)
Si1 C7 1.8987(17)
C1 C6 1.398(2)
C1 C2 1.409(2)
C2 C3 1.400(3)
C3 C4 1.392(3)
C3 H3 0.9500
C4 C5 1.389(3)
C4 H4 0.9500
C5 C6 1.391(3)
C5 H5 0.9500
C6 H6 0.9500
C7 C12 1.399(2)
C7 C8 1.403(2)
C8 C9 1.398(2)
C9 C10 1.383(3)
C9 H9 0.9500
C10 C11 1.386(3)
C10 H10 0.9500
C11 C12 1.393(2)
C11 H11 0.9500
C12 H12 0.9500
C13 C18 1.396(2)
C13 C14 1.408(3)
C14 C15 1.399(2)
C15 C16 1.388(3)
C15 H15 0.9500
C16 C17 1.388(3)
C16 H16 0.9500
C17 C18 1.384(3)
C17 H17 0.9500
C18 H18 0.9500
C19 C20 1.526(3)
C19 C21 1.538(2)
C19 H19 1.0000
C20 H20A 0.9800
C20 H20B 0.9800
C20 H20C 0.9800
C21 H21A 0.9800
C21 H21B 0.9800
C21 H21C 0.9800
C22 C24 1.523(3)
C22 C23 1.532(3)
C22 H22 1.0000
C23 H23A 0.9800
C23 H23B 0.9800
C23 H23C 0.9800
C24 H24A 0.9800
C24 H24B 0.9800
C24 H24C 0.9800
C25 C26 1.531(3)
C25 C27 1.534(2)
C25 H25 1.0000
C26 H26A 0.9800
C26 H26B 0.9800
C26 H26C 0.9800
C27 H27A 0.9800
C27 H27B 0.9800
C27 H27C 0.9800
C28 C30 1.526(3)
C28 C29 1.527(3)
C28 H28 1.0000
C29 H29A 0.9800
C29 H29B 0.9800
C29 H29C 0.9800
C30 H30A 0.9800
C30 H30B 0.9800
C30 H30C 0.9800
C31 C32 1.536(3)
C31 C33 1.540(2)
C31 H31 1.0000
C32 H32A 0.9800
C32 H32B 0.9800
C32 H32C 0.9800
C33 H33A 0.9800
C33 H33B 0.9800
C33 H33C 0.9800
C34 C35 1.523(2)
C34 C36 1.543(3)
C34 H34 1.0000
C35 H35A 0.9800
C35 H35B 0.9800
C35 H35C 0.9800
C36 H36A 0.9800
C36 H36B 0.9800
C36 H36C 0.9800
C37 F1 1.326(3)
C37 F3 1.333(3)
C37 F2 1.339(3)
C37 S1 1.844(2)
O1 S1 1.4417(15)
O2 S1 1.4414(15)
O3 S1 1.4400(18)
